data_9010502
loop_
_publ_author_name
'Nestola, F.'
'Nemeth, P.'
'Angel, R. J.'
'Buseck, P. R.'

_publ_section_title
;Equation of state and crystal structure of a new germanate post-titanite
 phase Locality: synthetic Note: pressure = 8.6 GPa
;
_journal_name_full 'American Mineralogist'
_journal_page_first 1424
_journal_page_last 1428
_journal_paper_doi 10.2138/am.2008.2772
_journal_volume 93
_journal_year 2008
_chemical_compound_source Synthetic
_chemical_formula_structural CaGe2O5
_chemical_formula_sum 'Ca Ge2 O5'
_space_group_IT_number 55
_symmetry_space_group_name_Hall '-P 2 2ab'
_symmetry_space_group_name_H-M 'P b a m'
_cell_angle_alpha 90
_cell_angle_beta 90
_cell_angle_gamma 90
_cell_length_a 7.1236
_cell_length_b 8.1912
_cell_length_c 5.6468
_cell_formula_units_Z 4
_cell_volume 329.495
_database_code_amcsd 0004635
_exptl_crystal_density_diffrn 5.348
_cod_original_cell_volume 329.496
_cod_database_code 9010502
_amcsd_formula_title CaGe2O5

loop_
_space_group_symop_operation_xyz
x,y,z
1/2+x,1/2-y,z
1/2-x,1/2+y,-z
1/2-x,1/2+y,z
1/2+x,1/2-y,-z
x,y,-z
-x,-y,z
-x,-y,-z

loop_
_atom_site_label
_atom_site_fract_x
_atom_site_fract_y
_atom_site_fract_z
_atom_site_U_iso_or_equiv
Ca 0.13130 0.66630 0.50000 0.00530
Ge1 0.00000 0.00000 0.25430 0.00440
Ge2 0.89180 0.64680 0.00000 0.00390
O1 0.10870 0.20790 0.24300 0.00500
O2 0.00000 0.50000 0.20400 0.00500
O3 0.16100 0.94390 0.50000 0.00500
O4 0.65500 0.57500 0.00000 0.00500

loop_
_cod_related_entry_id
_cod_related_entry_database
_cod_related_entry_code
1 AMCSD 0004635
